data_7151041
loop_
_publ_author_name
'Waller, David L.'
'Stephenson, Corey R. J.'
'Wipf, Peter'

_publ_section_title
;
 Spiroketals via oxidative rearrangement of enol ethers.
;
_journal_issue 1
_journal_name_full 'Organic &amp; biomolecular chemistry'
_journal_page_first 58
_journal_page_last 60
_journal_paper_doi 10.1039/b612992g
_journal_volume 5
_journal_year 2007
_chemical_formula_sum 'C10 H16 O5'
_chemical_formula_weight 216.23
_chemical_melting_point 115.4(9)
_chemical_name_common
;
(1R*,3S*,5S*,6R*)-methyl-5-hydroxy-2,2,5-trimethyl-4,7-
dioxabicyclo(4.1.0)heptane-3-carboxylate
;
_chemical_name_systematic
;
(1R*,3S*,5S*,6R*)-methyl-5-hydroxy-2,2,5-trimethyl-4,7-
dioxabicyclo[4.1.0]heptane-3-carboxylate
;
_space_group_IT_number 14
_symmetry_cell_setting monoclinic
_symmetry_Int_Tables_number 14
_symmetry_space_group_name_Hall '-P 2ybc'
_symmetry_space_group_name_H-M 'P 1 21/c 1'
_atom_sites_solution_hydrogens geom
_atom_sites_solution_primary direct
_atom_sites_solution_secondary difmap
_cell_angle_alpha 90.00
_cell_angle_beta 101.154(19)
_cell_angle_gamma 90.00
_cell_formula_units_Z 4
_cell_length_a 8.849(2)
_cell_length_b 15.512(3)
_cell_length_c 8.0902(17)
_cell_measurement_temperature 208(2)
_cell_volume 1089.5(4)
_computing_cell_refinement 'Siemens P3/PC'
_computing_data_collection 'Siemens P3/PC'
_computing_data_reduction 'Siemens P3/PC'
_computing_molecular_graphics 'Siemens XP'
_computing_publication_material 'Siemens XP'
_diffrn_ambient_temperature 208(2)
_diffrn_measured_fraction_theta_full 0.998
_diffrn_measured_fraction_theta_max 0.998
_diffrn_measurement_device_type 'Siemens P3'
_diffrn_measurement_method 'omega scans'
_diffrn_radiation_monochromator graphite
_diffrn_radiation_source 'fine-focus sealed tube'
_diffrn_radiation_type MoK\a
_diffrn_radiation_wavelength 0.71073
_diffrn_reflns_av_R_equivalents 0.0245
_diffrn_reflns_av_sigmaI/netI 0.0512
_diffrn_reflns_limit_h_max 10
_diffrn_reflns_limit_h_min -10
_diffrn_reflns_limit_k_max 17
_diffrn_reflns_limit_k_min -19
_diffrn_reflns_limit_l_max 9
_diffrn_reflns_limit_l_min -3
_diffrn_reflns_number 2284
_diffrn_reflns_theta_full 26.00
_diffrn_reflns_theta_max 26.00
_diffrn_reflns_theta_min 2.35
_diffrn_standards_decay_% 0
_diffrn_standards_interval_count 200
_diffrn_standards_number 3
_exptl_absorpt_coefficient_mu 0.106
_exptl_absorpt_correction_type none
_exptl_crystal_colour white
_exptl_crystal_density_diffrn 1.318
_exptl_crystal_density_method 'not measured'
_exptl_crystal_description needle
_exptl_crystal_F_000 464
_exptl_crystal_preparation ethylacetate/hexanes
_exptl_crystal_size_max 0.34
_exptl_crystal_size_mid 0.22
_exptl_crystal_size_min 0.22
_refine_diff_density_max 0.249
_refine_diff_density_min -0.211
_refine_diff_density_rms 0.053
_refine_ls_extinction_method none
_refine_ls_goodness_of_fit_ref 1.032
_refine_ls_hydrogen_treatment refall
_refine_ls_matrix_type full
_refine_ls_number_parameters 200
_refine_ls_number_reflns 2132
_refine_ls_number_restraints 0
_refine_ls_restrained_S_all 1.032
_refine_ls_R_factor_all 0.0959
_refine_ls_R_factor_gt 0.0567
_refine_ls_shift/su_max 0.003
_refine_ls_shift/su_mean 0.000
_refine_ls_structure_factor_coef Fsqd
_refine_ls_weighting_details 'calc w=1/[\s^2^(Fo^2^)+(0.0554P)^2^+0.8218P] where P=(Fo^2^+2Fc^2^)/3'
_refine_ls_weighting_scheme calc
_refine_ls_wR_factor_gt 0.1245
_refine_ls_wR_factor_ref 0.1445
_reflns_number_gt 1408
_reflns_number_total 2132
_reflns_threshold_expression >2sigma(I)
_cod_data_source_file b612992g.txt
_cod_data_source_block compound15
_cod_depositor_comments
;
The following automatic conversions were performed:

'_chemical_melting_point' value '114.5-116.3' was changed to
'115.4(9)' - the average value was taken and precision was estimated.

Automatic conversion script
Id: cif_fix_values 1646 2011-03-28 12:23:43Z adriana 
;
_cod_original_sg_symbol_H-M 'P 21/c'
_cod_original_formula_sum C10H16O5
_cod_database_code 7151041

loop_
_symmetry_equiv_pos_site_id
_symmetry_equiv_pos_as_xyz
1 x,y,z
2 -x,1/2+y,1/2-z
3 -x,-y,-z
4 x,1/2-y,1/2+z

loop_
_atom_site_label
_atom_site_type_symbol
_atom_site_fract_x
_atom_site_fract_y
_atom_site_fract_z
_atom_site_U_iso_or_equiv
_atom_site_adp_type
_atom_site_occupancy
_atom_site_symmetry_multiplicity
_atom_site_calc_flag
_atom_site_refinement_flags
_atom_site_disorder_assembly
_atom_site_disorder_group
O1 O 0.2256(2) 0.79114(12) 0.1214(2) 0.0345(5) Uani 1 1 d . . .
C1 C 0.2584(3) 0.97140(18) 0.1849(4) 0.0272(6) Uani 1 1 d . . .
H1 H 0.201(3) 0.9564(17) 0.078(4) 0.025(7) Uiso 1 1 d . . .
O2 O 0.4175(2) 0.96400(11) 0.1784(2) 0.0283(5) Uani 1 1 d . . .
C2 C 0.2162(3) 0.91172(18) 0.3232(3) 0.0283(6) Uani 1 1 d . . .
O3 O 0.3308(3) 1.11782(14) 0.2665(3) 0.0517(7) Uani 1 1 d . . .
C3 C 0.2732(3) 0.82226(18) 0.2906(4) 0.0302(6) Uani 1 1 d . . .
H3 H 0.270(3) 0.7838(16) 0.378(3) 0.012(6) Uiso 1 1 d . . .
C4 C 0.3866(3) 0.80822(18) 0.1848(4) 0.0316(7) Uani 1 1 d . . .
H4 H 0.453(3) 0.758(2) 0.202(3) 0.034(8) Uiso 1 1 d . . .
O4 O 0.0822(2) 1.08403(14) 0.1849(3) 0.0468(6) Uani 1 1 d . . .
O5 O 0.4059(2) 0.88161(14) -0.0649(3) 0.0346(5) Uani 1 1 d . . .
H5O H 0.462(4) 0.914(2) -0.111(4) 0.045(10) Uiso 1 1 d . . .
C5 C 0.4581(3) 0.88404(17) 0.1100(3) 0.0281(6) Uani 1 1 d . . .
C6 C 0.2323(3) 1.06554(18) 0.2173(3) 0.0305(6) Uani 1 1 d . . .
C7 C 0.2951(4) 0.9402(2) 0.4992(4) 0.0398(8) Uani 1 1 d . . .
H7A H 0.273(4) 0.901(2) 0.588(4) 0.054(10) Uiso 1 1 d . . .
H7B H 0.411(4) 0.942(2) 0.514(4) 0.049(9) Uiso 1 1 d . . .
H7C H 0.257(4) 1.001(2) 0.529(4) 0.059(10) Uiso 1 1 d . . .
C8 C 0.0419(4) 0.9064(2) 0.3095(5) 0.0412(8) Uani 1 1 d . . .
H8A H 0.017(4) 0.863(2) 0.388(4) 0.047(9) Uiso 1 1 d . . .
H8B H -0.004(3) 0.959(2) 0.339(4) 0.035(8) Uiso 1 1 d . . .
H8C H -0.008(4) 0.889(2) 0.193(4) 0.044(9) Uiso 1 1 d . . .
C9 C 0.6326(4) 0.8799(2) 0.1607(5) 0.0382(7) Uani 1 1 d . . .
H9A H 0.665(3) 0.8684(17) 0.282(4) 0.026(7) Uiso 1 1 d . . .
H9B H 0.666(4) 0.831(2) 0.110(4) 0.042(9) Uiso 1 1 d . . .
H9C H 0.677(4) 0.933(2) 0.127(4) 0.053(10) Uiso 1 1 d . . .
C10 C 0.0405(6) 1.1718(3) 0.2188(7) 0.0605(11) Uani 1 1 d . . .
H10A H 0.074(5) 1.189(3) 0.332(6) 0.080(14) Uiso 1 1 d . . .
H10B H -0.061(7) 1.175(3) 0.193(6) 0.111(19) Uiso 1 1 d . . .
H10C H 0.074(5) 1.207(3) 0.140(6) 0.092(17) Uiso 1 1 d . . .

loop_
_atom_site_aniso_label
_atom_site_aniso_U_11
_atom_site_aniso_U_22
_atom_site_aniso_U_33
_atom_site_aniso_U_23
_atom_site_aniso_U_13
_atom_site_aniso_U_12
O1 0.0359(11) 0.0307(11) 0.0385(12) -0.0066(9) 0.0109(9) -0.0080(9)
C1 0.0223(14) 0.0308(15) 0.0290(15) -0.0022(12) 0.0059(11) -0.0013(11)
O2 0.0258(10) 0.0242(10) 0.0373(11) -0.0019(8) 0.0120(8) -0.0014(8)
C2 0.0289(15) 0.0273(14) 0.0297(15) -0.0003(12) 0.0084(11) -0.0030(11)
O3 0.0413(13) 0.0279(11) 0.0873(19) -0.0100(12) 0.0159(12) -0.0019(10)
C3 0.0354(16) 0.0264(15) 0.0292(15) 0.0023(13) 0.0072(12) -0.0060(12)
C4 0.0308(16) 0.0233(15) 0.0406(17) 0.0014(12) 0.0067(13) 0.0023(12)
O4 0.0355(12) 0.0370(12) 0.0656(16) -0.0050(11) 0.0044(11) 0.0127(10)
O5 0.0370(12) 0.0371(12) 0.0316(12) -0.0009(9) 0.0116(9) -0.0063(9)
C5 0.0278(15) 0.0260(14) 0.0321(16) -0.0026(12) 0.0094(12) 0.0014(11)
C6 0.0311(16) 0.0315(15) 0.0305(16) 0.0031(12) 0.0098(12) 0.0015(13)
C7 0.046(2) 0.043(2) 0.0319(17) -0.0023(15) 0.0097(14) -0.0078(15)
C8 0.0344(17) 0.042(2) 0.052(2) -0.0033(17) 0.0181(16) -0.0060(15)
C9 0.0305(17) 0.0374(18) 0.047(2) -0.0019(16) 0.0077(15) 0.0042(14)
C10 0.058(3) 0.048(2) 0.074(3) -0.007(2) 0.010(2) 0.025(2)

loop_
_geom_angle_atom_site_label_1
_geom_angle_atom_site_label_2
_geom_angle_atom_site_label_3
_geom_angle
_geom_angle_site_symmetry_1
_geom_angle_site_symmetry_3
_geom_angle_publ_flag
C3 O1 C4 60.81(18) . . ?
O2 C1 C6 105.7(2) . . ?
O2 C1 C2 110.9(2) . . ?
C6 C1 C2 112.6(2) . . ?
C1 O2 C5 114.1(2) . . ?
C3 C2 C7 108.7(2) . . ?
C3 C2 C8 107.6(2) . . ?
C7 C2 C8 110.9(3) . . ?
C3 C2 C1 106.6(2) . . ?
C7 C2 C1 111.7(2) . . ?
C8 C2 C1 111.1(2) . . ?
O1 C3 C4 59.82(18) . . ?
O1 C3 C2 115.3(2) . . ?
C4 C3 C2 121.9(2) . . ?
O1 C4 C3 59.37(18) . . ?
O1 C4 C5 117.4(2) . . ?
C3 C4 C5 120.5(2) . . ?
C6 O4 C10 116.4(3) . . ?
O5 C5 O2 110.8(2) . . ?
O5 C5 C4 107.5(2) . . ?
O2 C5 C4 111.3(2) . . ?
O5 C5 C9 113.0(2) . . ?
O2 C5 C9 104.5(2) . . ?
C4 C5 C9 109.9(2) . . ?
O3 C6 O4 123.4(3) . . ?
O3 C6 C1 125.8(3) . . ?
O4 C6 C1 110.7(2) . . ?

loop_
_geom_bond_atom_site_label_1
_geom_bond_atom_site_label_2
_geom_bond_distance
_geom_bond_site_symmetry_2
_geom_bond_publ_flag
O1 C3 1.435(3) . ?
O1 C4 1.442(3) . ?
C1 O2 1.423(3) . ?
C1 C6 1.510(4) . ?
C1 C2 1.553(4) . ?
O2 C5 1.432(3) . ?
C2 C3 1.517(4) . ?
C2 C7 1.525(4) . ?
C2 C8 1.527(4) . ?
O3 C6 1.201(3) . ?
C3 C4 1.456(4) . ?
C4 C5 1.516(4) . ?
O4 C6 1.334(3) . ?
O4 C10 1.451(4) . ?
O5 C5 1.401(3) . ?
C5 C9 1.521(4) . ?
